data_4308557
loop_
_publ_author_name
'Rodney P. Feazell'
'Cody E. Carson'
'Kevin K. Klausmeyer'

_publ_section_title
;
Anion-Dependent Silver(I) Coordination Polymers of the Tridentate
Pyridylphosphonite: PPh(3-OCH2C5H4N)2
;
_journal_name_full 'Inorganic Chemistry'
_journal_page_first 996
_journal_page_last 1005
_journal_paper_doi 10.1021/ic0486365
_journal_volume 44
_journal_year 2005
_chemical_formula_moiety 'C72 H68 Ag4 B F4 N8 O8 P4, 3(B F4), 4(C2 H3 N)'
_chemical_formula_sum 'C80 H80 Ag4 B4 F16 N12 O8 P4'
_chemical_formula_weight 2240.16
_chemical_name_systematic
; 
 ? 
;
_space_group_IT_number 19
_symmetry_cell_setting orthorhombic
_symmetry_space_group_name_Hall 'P 2ac 2ab'
_symmetry_space_group_name_H-M 'P 21 21 21'
_atom_sites_solution_hydrogens geom
_atom_sites_solution_primary direct
_atom_sites_solution_secondary difmap
_audit_creation_method SHELXL-97
_cell_angle_alpha 90.00
_cell_angle_beta 90.00
_cell_angle_gamma 90.00
_cell_formula_units_Z 4
_cell_length_a 15.565(2)
_cell_length_b 20.999(3)
_cell_length_c 28.131(4)
_cell_measurement_reflns_used 6479
_cell_measurement_temperature 110(2)
_cell_measurement_theta_max 19.00
_cell_measurement_theta_min 2.34
_cell_volume 9195(2)
_computing_cell_refinement 'Bruker APEX2'
_computing_data_collection 'Bruker APEX2'
_computing_data_reduction 'Bruker SAINTPLUS'
_computing_molecular_graphics 'Bruker SHELXTL'
_computing_publication_material 'Bruker SHELXTL'
_computing_structure_refinement 'SHELXL-97 (Sheldrick, 1997)'
_computing_structure_solution 'SHELXS-97 (Sheldrick, 1997)'
_diffrn_ambient_temperature 110(2)
_diffrn_measured_fraction_theta_full 0.998
_diffrn_measured_fraction_theta_max 0.998
_diffrn_measurement_device_type 'CCD area detector'
_diffrn_measurement_method 'phi and omega scans'
_diffrn_radiation_monochromator graphite
_diffrn_radiation_source 'fine-focus sealed tube'
_diffrn_radiation_type MoK\a
_diffrn_radiation_wavelength 0.71073
_diffrn_reflns_av_R_equivalents 0.0836
_diffrn_reflns_av_sigmaI/netI 0.0802
_diffrn_reflns_limit_h_max 17
_diffrn_reflns_limit_h_min -17
_diffrn_reflns_limit_k_max 23
_diffrn_reflns_limit_k_min -23
_diffrn_reflns_limit_l_max 31
_diffrn_reflns_limit_l_min -31
_diffrn_reflns_number 67540
_diffrn_reflns_theta_full 23.26
_diffrn_reflns_theta_max 23.26
_diffrn_reflns_theta_min 1.21
_exptl_absorpt_coefficient_mu 1.000
_exptl_absorpt_correction_T_max 0.9601
_exptl_absorpt_correction_T_min 0.8507
_exptl_absorpt_correction_type multi-scan
_exptl_absorpt_process_details SADABS
_exptl_crystal_colour colorless
_exptl_crystal_density_diffrn 1.618
_exptl_crystal_density_meas 0
_exptl_crystal_density_method 'not measured'
_exptl_crystal_description plate
_exptl_crystal_F_000 4480
_exptl_crystal_size_max 0.167
_exptl_crystal_size_mid 0.140
_exptl_crystal_size_min 0.041
_refine_diff_density_max 0.995
_refine_diff_density_min -0.641
_refine_diff_density_rms 0.102
_refine_ls_abs_structure_details 'Flack H D (1983), Acta Cryst. A39, 876-881'
_refine_ls_abs_structure_Flack 0.00(3)
_refine_ls_extinction_method none
_refine_ls_goodness_of_fit_ref 1.112
_refine_ls_hydrogen_treatment mixed
_refine_ls_matrix_type full
_refine_ls_number_parameters 1147
_refine_ls_number_reflns 13167
_refine_ls_number_restraints 0
_refine_ls_restrained_S_all 1.112
_refine_ls_R_factor_all 0.0542
_refine_ls_R_factor_gt 0.0463
_refine_ls_shift/su_max 0.003
_refine_ls_shift/su_mean 0.000
_refine_ls_structure_factor_coef Fsqd
_refine_ls_weighting_details 'calc w=1/[\s^2^(Fo^2^)+(0.0000P)^2^+25.0027P] where P=(Fo^2^+2Fc^2^)/3'
_refine_ls_weighting_scheme calc
_refine_ls_wR_factor_gt 0.1123
_refine_ls_wR_factor_ref 0.1174
_reflns_number_gt 11926
_reflns_number_total 13167
_reflns_threshold_expression >2sigma(I)
_cod_data_source_file ic0486365si20040928_045440_3.cif
_cod_data_source_block kk44
_cod_depositor_comments
;
The following automatic conversions were performed:
'_symmetry_cell_setting' value 'Orthorhombic' changed to 'orthorhombic'
according to '/home/saulius/struct/CIF-dictionaries/cif_core.dic'
dictionary named 'cif_core.dic' version 2.4.1 from 2010-06-29.

Automatic conversion script
Id: cif_fix_enum 1527 2010-12-29 10:47:43Z saulius 
;
_cod_database_code 4308557

loop_
_symmetry_equiv_pos_as_xyz
'x, y, z'
'-x+1/2, -y, z+1/2'
'-x, y+1/2, -z+1/2'
'x+1/2, -y+1/2, -z'

loop_
_atom_site_label
_atom_site_type_symbol
_atom_site_fract_x
_atom_site_fract_y
_atom_site_fract_z
_atom_site_U_iso_or_equiv
_atom_site_adp_type
_atom_site_occupancy
_atom_site_symmetry_multiplicity
_atom_site_calc_flag
_atom_site_refinement_flags
_atom_site_disorder_assembly
_atom_site_disorder_group
Ag1 Ag 0.84735(4) 0.61241(2) 0.12944(2) 0.02387(15) Uani 1 1 d . . .
Ag2 Ag 0.34538(4) 0.37350(3) 0.13544(2) 0.02440(15) Uani 1 1 d . . .
Ag3 Ag -0.17467(4) 0.14210(2) 0.11810(2) 0.02586(16) Uani 1 1 d . . .
Ag4 Ag -0.67814(3) -0.12176(3) 0.11841(2) 0.02373(15) Uani 1 1 d . . .
B1 B 0.4838(7) 0.3324(5) 0.7525(4) 0.034(2) Uani 1 1 d . . .
B2 B 0.7414(6) 0.1448(4) 0.9945(3) 0.027(2) Uani 0.512(5) 1 d P A 1
B3 B 1.0000(6) 0.5860(5) 0.7693(4) 0.031(2) Uani 1 1 d . . .
B4 B 0.7791(6) 0.3766(5) 0.5087(3) 0.024(2) Uani 0.504(8) 1 d P B 1
B2A B 0.7414(6) 0.1448(4) 0.9945(3) 0.027(2) Uani 0.488(5) 1 d P A 2
B4A B 0.7791(6) 0.3766(5) 0.5087(3) 0.024(2) Uani 0.496(8) 1 d P B 2
C1 C 1.1363(5) 0.7724(4) 0.1188(3) 0.036(2) Uani 1 1 d . . .
H1A H 1.1460 0.8139 0.1031 0.043 Uiso 1 1 calc R . .
H1B H 1.1118 0.7802 0.1508 0.043 Uiso 1 1 calc R . .
C2 C 1.0756(5) 0.7315(3) 0.0894(3) 0.0247(18) Uani 1 1 d . . .
C3 C 1.0118(5) 0.6968(3) 0.1119(3) 0.0216(17) Uani 1 1 d . . .
H3 H 1.0075 0.6988 0.1456 0.026 Uiso 1 1 calc R . .
C4 C 0.9634(6) 0.6571(4) 0.0405(3) 0.034(2) Uani 1 1 d . . .
H4 H 0.9237 0.6319 0.0231 0.041 Uiso 1 1 calc R . .
C5 C 1.0272(6) 0.6893(4) 0.0162(3) 0.041(2) Uani 1 1 d . . .
H5 H 1.0332 0.6844 -0.0172 0.049 Uiso 1 1 calc R . .
C6 C 1.0807(6) 0.7278(4) 0.0406(3) 0.038(2) Uani 1 1 d . . .
H6 H 1.1221 0.7526 0.0240 0.045 Uiso 1 1 calc R . .
C7 C 0.7298(6) 0.7368(4) 0.1249(3) 0.039(2) Uani 1 1 d . . .
H7 H 0.7216 0.7226 0.0932 0.047 Uiso 1 1 calc R . .
C8 C 0.6797(7) 0.7887(4) 0.1414(3) 0.048(3) Uani 1 1 d . . .
H8 H 0.6375 0.8078 0.1216 0.057 Uiso 1 1 calc R . .
C9 C 0.6935(6) 0.8103(4) 0.1863(3) 0.041(2) Uani 1 1 d . . .
H9 H 0.6606 0.8449 0.1984 0.049 Uiso 1 1 calc R . .
C10 C 0.7565(5) 0.7814(3) 0.2149(3) 0.0252(18) Uani 1 1 d . . .
C11 C 0.8004(5) 0.7300(4) 0.1948(3) 0.0256(19) Uani 1 1 d . . .
H11 H 0.8431 0.7096 0.2135 0.031 Uiso 1 1 calc R . .
C12 C 0.9068(5) 0.4487(4) 0.1395(3) 0.0251(18) Uani 1 1 d . . .
C13 C 0.9073(5) 0.3874(4) 0.1587(3) 0.033(2) Uani 1 1 d . . .
H13 H 0.8632 0.3757 0.1803 0.040 Uiso 1 1 calc R . .
C14 C 0.9679(5) 0.3442(4) 0.1476(3) 0.034(2) Uani 1 1 d . . .
H14 H 0.9655 0.3022 0.1599 0.041 Uiso 1 1 calc R . .
C15 C 1.0372(6) 0.3638(4) 0.1163(3) 0.042(2) Uani 1 1 d . . .
H15 H 1.0838 0.3359 0.1099 0.050 Uiso 1 1 calc R . .
C16 C 1.0343(6) 0.4218(4) 0.0966(3) 0.037(2) Uani 1 1 d . . .
H16 H 1.0767 0.4329 0.0738 0.044 Uiso 1 1 calc R . .
C17 C 0.9723(5) 0.4663(3) 0.1080(3) 0.0269(19) Uani 1 1 d . . .
H17 H 0.9741 0.5079 0.0949 0.032 Uiso 1 1 calc R . .
C18 C 0.7894(5) 0.5477(3) 0.2427(3) 0.0254(18) Uani 1 1 d . . .
H18A H 0.7267 0.5526 0.2378 0.030 Uiso 1 1 calc R . .
H18B H 0.8175 0.5891 0.2360 0.030 Uiso 1 1 calc R . .
C19 C 0.6602(5) 0.5046(4) 0.1384(3) 0.033(2) Uani 1 1 d . . .
H19A H 0.6674 0.5495 0.1285 0.040 Uiso 1 1 calc R . .
H19B H 0.6392 0.5040 0.1716 0.040 Uiso 1 1 calc R . .
C20 C 0.5976(5) 0.4715(3) 0.1064(3) 0.0245(19) Uani 1 1 d . . .
C21 C 0.5217(5) 0.4471(3) 0.1254(3) 0.0239(17) Uani 1 1 d . . .
H21 H 0.5129 0.4505 0.1588 0.029 Uiso 1 1 calc R . .
C22 C 0.4751(5) 0.4130(4) 0.0516(3) 0.0281(19) Uani 1 1 d . . .
H22 H 0.4324 0.3938 0.0323 0.034 Uiso 1 1 calc R . .
C23 C 0.5506(5) 0.4340(4) 0.0307(3) 0.0245(18) Uani 1 1 d . . .
H23 H 0.5602 0.4277 -0.0023 0.029 Uiso 1 1 calc R . .
C24 C 0.6121(5) 0.4644(4) 0.0586(3) 0.0289(19) Uani 1 1 d . . .
H24 H 0.6636 0.4801 0.0447 0.035 Uiso 1 1 calc R . .
C25 C 0.2241(5) 0.4964(4) 0.1416(3) 0.034(2) Uani 1 1 d . . .
H25 H 0.2138 0.4837 0.1097 0.040 Uiso 1 1 calc R . .
C26 C 0.1786(6) 0.5472(4) 0.1589(3) 0.041(2) Uani 1 1 d . . .
H26 H 0.1378 0.5686 0.1395 0.049 Uiso 1 1 calc R . .
C27 C 0.1931(5) 0.5667(4) 0.2050(3) 0.036(2) Uani 1 1 d . . .
H27 H 0.1628 0.6018 0.2180 0.043 Uiso 1 1 calc R . .
C28 C 0.2544(5) 0.5332(3) 0.2324(3) 0.0222(17) Uani 1 1 d . . .
C29 C 0.2954(5) 0.4822(4) 0.2116(3) 0.030(2) Uani 1 1 d . . .
H29 H 0.3357 0.4587 0.2300 0.036 Uiso 1 1 calc R . .
C30 C 0.3786(5) 0.2028(4) 0.1421(3) 0.0278(19) Uani 1 1 d . . .
C31 C 0.3784(6) 0.1476(4) 0.1706(3) 0.036(2) Uani 1 1 d . . .
H31 H 0.3362 0.1425 0.1947 0.043 Uiso 1 1 calc R . .
C32 C 0.4392(6) 0.1014(4) 0.1636(4) 0.042(2) Uani 1 1 d . . .
H32 H 0.4381 0.0640 0.1827 0.050 Uiso 1 1 calc R . .
C33 C 0.5006(7) 0.1083(4) 0.1301(4) 0.062(3) Uani 1 1 d . . .
H33 H 0.5448 0.0773 0.1272 0.075 Uiso 1 1 calc R . .
C34 C 0.4993(7) 0.1608(5) 0.0996(4) 0.058(3) Uani 1 1 d . . .
H34 H 0.5399 0.1642 0.0745 0.069 Uiso 1 1 calc R . .
C35 C 0.4374(6) 0.2084(4) 0.1064(3) 0.042(2) Uani 1 1 d . . .
H35 H 0.4365 0.2446 0.0861 0.051 Uiso 1 1 calc R . .
C36 C 0.2322(6) 0.2979(4) 0.2344(3) 0.033(2) Uani 1 1 d . . .
H36A H 0.1708 0.2951 0.2255 0.040 Uiso 1 1 calc R . .
H36B H 0.2523 0.3419 0.2285 0.040 Uiso 1 1 calc R . .
C37 C 0.1786(5) 0.1897(3) 0.1239(3) 0.0270(18) Uani 1 1 d . . .
H37A H 0.1622 0.1784 0.1568 0.032 Uiso 1 1 calc R . .
H37B H 0.2184 0.1568 0.1116 0.032 Uiso 1 1 calc R . .
C38 C 0.0994(5) 0.1944(4) 0.0924(3) 0.0252(18) Uani 1 1 d . . .
C39 C 0.0207(5) 0.1775(3) 0.1092(3) 0.0272(19) Uani 1 1 d . . .
H39 H 0.0175 0.1619 0.1409 0.033 Uiso 1 1 calc R . .
C40 C -0.0463(5) 0.2044(4) 0.0403(3) 0.0276(19) Uani 1 1 d . . .
H40 H -0.0969 0.2072 0.0216 0.033 Uiso 1 1 calc R . .
C41 C 0.0308(5) 0.2249(4) 0.0202(3) 0.032(2) Uani 1 1 d . . .
H41 H 0.0322 0.2419 -0.0111 0.038 Uiso 1 1 calc R . .
C42 C 0.1048(5) 0.2199(4) 0.0467(3) 0.0291(19) Uani 1 1 d . . .
H42 H 0.1584 0.2335 0.0342 0.035 Uiso 1 1 calc R . .
C43 C -0.3133(6) 0.2544(4) 0.1274(3) 0.044(2) Uani 1 1 d . . .
H43 H -0.3256 0.2422 0.0956 0.053 Uiso 1 1 calc R . .
C44 C -0.3634(7) 0.2994(5) 0.1482(4) 0.060(3) Uani 1 1 d . . .
H44 H -0.4097 0.3178 0.1310 0.071 Uiso 1 1 calc R . .
C45 C -0.3474(6) 0.3184(4) 0.1938(4) 0.051(3) Uani 1 1 d . . .
H45 H -0.3824 0.3498 0.2086 0.061 Uiso 1 1 calc R . .
C46 C -0.2790(5) 0.2911(4) 0.2181(3) 0.031(2) Uani 1 1 d . . .
C47 C -0.2325(5) 0.2454(4) 0.1951(3) 0.0267(19) Uani 1 1 d . . .
H47 H -0.1869 0.2256 0.2120 0.032 Uiso 1 1 calc R . .
C48 C -0.1408(5) -0.0271(3) 0.1091(3) 0.0221(17) Uani 1 1 d . . .
C49 C -0.1263(5) -0.0854(4) 0.1314(3) 0.0308(19) Uani 1 1 d . . .
H49 H -0.1555 -0.0950 0.1601 0.037 Uiso 1 1 calc R . .
C50 C -0.0704(5) -0.1293(4) 0.1123(3) 0.033(2) Uani 1 1 d . . .
H50 H -0.0594 -0.1680 0.1288 0.040 Uiso 1 1 calc R . .
C51 C -0.0297(5) -0.1175(4) 0.0692(3) 0.039(2) Uani 1 1 d . . .
H51 H 0.0066 -0.1486 0.0551 0.046 Uiso 1 1 calc R . .
C52 C -0.0433(6) -0.0593(4) 0.0471(3) 0.035(2) Uani 1 1 d . . .
H52 H -0.0146 -0.0504 0.0180 0.043 Uiso 1 1 calc R . .
C53 C -0.0977(5) -0.0142(4) 0.0664(3) 0.029(2) Uani 1 1 d . . .
H53 H -0.1059 0.0254 0.0507 0.034 Uiso 1 1 calc R . .
C54 C -0.2731(5) 0.0510(4) 0.2168(3) 0.031(2) Uani 1 1 d . . .
H54A H -0.3351 0.0456 0.2102 0.037 Uiso 1 1 calc R . .
H54B H -0.2579 0.0962 0.2114 0.037 Uiso 1 1 calc R . .
C55 C -0.3339(5) -0.0429(4) 0.0971(3) 0.035(2) Uani 1 1 d . . .
H55A H -0.3359 -0.0669 0.1274 0.042 Uiso 1 1 calc R . .
H55B H -0.2957 -0.0658 0.0747 0.042 Uiso 1 1 calc R . .
C56 C -0.4234(5) -0.0364(4) 0.0763(3) 0.0256(18) Uani 1 1 d . . .
C57 C -0.4908(5) -0.0706(3) 0.0968(3) 0.0217(17) Uani 1 1 d . . .
H57 H -0.4783 -0.0984 0.1226 0.026 Uiso 1 1 calc R . .
C58 C -0.5898(5) -0.0252(4) 0.0466(3) 0.033(2) Uani 1 1 d . . .
H58 H -0.6479 -0.0190 0.0373 0.039 Uiso 1 1 calc R . .
C59 C -0.5248(6) 0.0089(4) 0.0230(3) 0.040(2) Uani 1 1 d . . .
H59 H -0.5382 0.0351 -0.0035 0.047 Uiso 1 1 calc R . .
C60 C -0.4406(5) 0.0035(4) 0.0389(3) 0.033(2) Uani 1 1 d . . .
H60 H -0.3958 0.0271 0.0243 0.040 Uiso 1 1 calc R . .
C61 C -0.8357(5) -0.0204(3) 0.1181(3) 0.0310(19) Uani 1 1 d . . .
H61 H -0.8471 -0.0379 0.0875 0.037 Uiso 1 1 calc R . .
C62 C -0.8933(6) 0.0211(4) 0.1376(3) 0.032(2) Uani 1 1 d . . .
H62 H -0.9418 0.0347 0.1198 0.039 Uiso 1 1 calc R . .
C63 C -0.8810(5) 0.0431(4) 0.1830(3) 0.0279(19) Uani 1 1 d . . .
H63 H -0.9232 0.0693 0.1976 0.033 Uiso 1 1 calc R . .
C64 C -0.8078(5) 0.0272(3) 0.2074(3) 0.0234(18) Uani 1 1 d . . .
C65 C -0.7499(5) -0.0132(3) 0.1846(3) 0.0225(18) Uani 1 1 d . . .
H65 H -0.6985 -0.0242 0.2008 0.027 Uiso 1 1 calc R . .
C66 C -0.6209(5) -0.2867(3) 0.1245(3) 0.0256(18) Uani 1 1 d . . .
C67 C -0.6312(6) -0.3502(4) 0.1344(4) 0.053(3) Uani 1 1 d . . .
H67 H -0.6793 -0.3639 0.1525 0.064 Uiso 1 1 calc R . .
C68 C -0.5720(7) -0.3950(4) 0.1181(4) 0.060(3) Uani 1 1 d . . .
H68 H -0.5773 -0.4387 0.1263 0.072 Uiso 1 1 calc R . .
C69 C -0.5076(6) -0.3746(4) 0.0907(3) 0.036(2) Uani 1 1 d . . .
H69 H -0.4699 -0.4052 0.0771 0.043 Uiso 1 1 calc R . .
C70 C -0.4940(6) -0.3131(5) 0.0818(4) 0.057(3) Uani 1 1 d . . .
H70 H -0.4448 -0.2999 0.0645 0.068 Uiso 1 1 calc R . .
C71 C -0.5516(6) -0.2694(4) 0.0979(4) 0.048(3) Uani 1 1 d . . .
H71 H -0.5433 -0.2258 0.0904 0.057 Uiso 1 1 calc R . .
C72 C -0.7402(6) -0.1920(4) 0.2306(3) 0.038(2) Uani 1 1 d . . .
H72A H -0.8030 -0.1912 0.2253 0.046 Uiso 1 1 calc R . .
H72B H -0.7169 -0.1492 0.2232 0.046 Uiso 1 1 calc R . .
C73 C 0.7095(9) 0.1613(8) 0.4913(5) 0.091(5) Uani 1 1 d . . .
H73A H 0.7252 0.1728 0.5239 0.137 Uiso 1 1 calc R . .
H73B H 0.6495 0.1474 0.4905 0.137 Uiso 1 1 calc R . .
H73C H 0.7168 0.1984 0.4705 0.137 Uiso 1 1 calc R . .
C74 C 0.7654(12) 0.1092(8) 0.4746(6) 0.094(5) Uani 1 1 d . . .
C75 C 0.3180(9) 0.1489(5) 0.9589(5) 0.085(4) Uani 1 1 d . . .
H75A H 0.2940 0.1286 0.9305 0.128 Uiso 1 1 calc R . .
H75B H 0.3807 0.1451 0.9585 0.128 Uiso 1 1 calc R . .
H75C H 0.3018 0.1940 0.9594 0.128 Uiso 1 1 calc R . .
C76 C 0.2844(7) 0.1176(5) 1.0011(4) 0.051(3) Uani 1 1 d . . .
C77 C 0.9971(7) 0.2817(5) 0.7381(4) 0.059(3) Uani 1 1 d . . .
H77A H 0.9851 0.2770 0.7722 0.089 Uiso 1 1 calc R . .
H77B H 1.0566 0.2957 0.7337 0.089 Uiso 1 1 calc R . .
H77C H 0.9886 0.2407 0.7222 0.089 Uiso 1 1 calc R . .
C78 C 0.9377(6) 0.3299(5) 0.7174(4) 0.044(2) Uani 1 1 d . . .
C79 C 0.5389(6) 0.0423(5) 0.7520(4) 0.051(3) Uani 1 1 d . . .
H79A H 0.5031 0.0077 0.7644 0.076 Uiso 1 1 calc R . .
H79B H 0.5717 0.0614 0.7781 0.076 Uiso 1 1 calc R . .
H79C H 0.5787 0.0254 0.7281 0.076 Uiso 1 1 calc R . .
C80 C 0.4846(6) 0.0904(5) 0.7303(4) 0.044(2) Uani 1 1 d . . .
F1 F 0.4375(3) 0.3672(2) 0.78631(17) 0.0376(12) Uani 1 1 d . . .
F2 F 0.5231(3) 0.3727(2) 0.72092(17) 0.0405(12) Uani 1 1 d . . .
F3 F 0.5465(3) 0.2959(3) 0.77630(18) 0.0481(14) Uani 1 1 d . . .
F4 F 0.4273(3) 0.2929(2) 0.72776(18) 0.0427(13) Uani 1 1 d . . .
F5 F 0.7807(7) 0.2036(6) 0.9829(4) 0.0538(12) Uani 0.512(5) 1 d P A 1
F6 F 0.6560(7) 0.1455(5) 1.0099(4) 0.0538(12) Uani 0.512(5) 1 d P A 1
F7 F 0.7352(7) 0.1166(5) 0.9484(4) 0.0538(12) Uani 0.512(5) 1 d P A 1
F8 F 0.7966(13) 0.1070(9) 1.0208(8) 0.0538(12) Uani 0.512(5) 1 d P A 1
F9 F 0.9624(4) 0.6295(3) 0.79874(18) 0.0561(16) Uani 1 1 d . . .
F10 F 1.0601(3) 0.5502(2) 0.79489(17) 0.0414(13) Uani 1 1 d . . .
F11 F 0.9373(3) 0.5449(3) 0.7501(2) 0.0600(17) Uani 1 1 d . . .
F12 F 1.0407(3) 0.6166(2) 0.73170(16) 0.0348(11) Uani 1 1 d . . .
F13 F 0.7483(9) 0.3117(6) 0.5070(4) 0.0557(12) Uani 0.504(8) 1 d P B 1
F14 F 0.8668(8) 0.3721(7) 0.5155(4) 0.0557(12) Uani 0.504(8) 1 d P B 1
F15 F 0.7648(9) 0.4007(7) 0.4644(4) 0.0557(12) Uani 0.504(8) 1 d P B 1
F16 F 0.7290(9) 0.4158(7) 0.5376(5) 0.0557(12) Uani 0.504(8) 1 d P B 1
F5A F 0.7322(7) 0.1918(6) 1.0306(4) 0.0538(12) Uani 0.488(5) 1 d P A 2
F6A F 0.6574(7) 0.1275(6) 0.9815(4) 0.0538(12) Uani 0.488(5) 1 d P A 2
F7A F 0.7896(8) 0.1715(6) 0.9602(4) 0.0538(12) Uani 0.488(5) 1 d P A 2
F8A F 0.7843(14) 0.0957(10) 1.0160(8) 0.0538(12) Uani 0.488(5) 1 d P A 2
F13A F 0.7900(9) 0.3142(6) 0.5247(5) 0.0557(12) Uani 0.496(8) 1 d P B 2
F14A F 0.8655(8) 0.3992(7) 0.4972(4) 0.0557(12) Uani 0.496(8) 1 d P B 2
F15A F 0.7366(9) 0.3759(7) 0.4683(5) 0.0557(12) Uani 0.496(8) 1 d P B 2
F16A F 0.7495(10) 0.4027(8) 0.5488(5) 0.0557(12) Uani 0.496(8) 1 d P B 2
N1 N 0.9558(4) 0.6604(3) 0.0879(2) 0.0247(15) Uani 1 1 d . . .
N2 N 0.7867(5) 0.7077(3) 0.1511(2) 0.0288(16) Uani 1 1 d . . .
N3 N 0.4604(4) 0.4191(3) 0.0991(2) 0.0220(14) Uani 1 1 d . . .
N4 N 0.2807(4) 0.4641(3) 0.1660(2) 0.0283(16) Uani 1 1 d . . .
N5 N -0.0535(4) 0.1810(3) 0.0843(2) 0.0241(15) Uani 1 1 d . . .
N6 N -0.2473(4) 0.2265(3) 0.1499(2) 0.0274(16) Uani 1 1 d . . .
N7 N -0.5722(4) -0.0660(3) 0.0819(2) 0.0230(15) Uani 1 1 d . . .
N8 N -0.7627(4) -0.0374(3) 0.1410(2) 0.0212(14) Uani 1 1 d . . .
N9 N 0.8126(12) 0.0688(7) 0.4609(5) 0.130(7) Uani 1 1 d . . .
N10 N 0.2528(7) 0.0926(5) 1.0314(3) 0.063(3) Uani 1 1 d . . .
N11 N 0.8904(6) 0.3648(4) 0.7029(3) 0.055(2) Uani 1 1 d . . .
N12 N 0.4403(6) 0.1258(4) 0.7113(3) 0.060(2) Uani 1 1 d . . .
O1 O 1.2167(3) 0.7372(2) 0.1225(2) 0.0295(13) Uani 1 1 d . . .
O2 O 0.7417(3) 0.4709(2) 0.13496(19) 0.0241(12) Uani 1 1 d . . .
O3 O 0.8237(4) 0.4980(2) 0.21129(18) 0.0273(12) Uani 1 1 d . . .
O4 O 0.2191(3) 0.2525(2) 0.1226(2) 0.0271(13) Uani 1 1 d . . .
O5 O 0.2819(4) 0.2535(2) 0.20685(19) 0.0282(13) Uani 1 1 d . . .
O6 O -0.3023(3) 0.0216(2) 0.10517(18) 0.0226(12) Uani 1 1 d . . .
O7 O -0.2226(3) 0.0100(2) 0.18476(19) 0.0249(12) Uani 1 1 d . . .
O8 O -0.7001(3) -0.2399(2) 0.19964(19) 0.0255(12) Uani 1 1 d . . .
P1 P 0.82643(13) 0.50763(9) 0.15482(7) 0.0205(4) Uani 1 1 d . . .
P2 P 0.30437(13) 0.26814(9) 0.15183(7) 0.0228(5) Uani 1 1 d . . .
P3 P -0.21200(12) 0.03440(9) 0.13083(7) 0.0210(4) Uani 1 1 d . . .
P4 P -0.69949(13) -0.22752(9) 0.14322(8) 0.0231(5) Uani 1 1 d . . .

loop_
_atom_site_aniso_label
_atom_site_aniso_U_11
_atom_site_aniso_U_22
_atom_site_aniso_U_33
_atom_site_aniso_U_23
_atom_site_aniso_U_13
_atom_site_aniso_U_12
Ag1 0.0250(3) 0.0175(3) 0.0291(3) -0.0009(2) 0.0004(3) -0.0026(2)
Ag2 0.0230(3) 0.0198(3) 0.0304(3) -0.0020(3) 0.0034(3) -0.0040(2)
Ag3 0.0258(3) 0.0196(3) 0.0322(3) -0.0022(2) 0.0060(3) -0.0036(2)
Ag4 0.0197(3) 0.0193(3) 0.0322(3) -0.0015(3) 0.0029(3) -0.0021(2)
B1 0.032(6) 0.037(6) 0.033(6) 0.008(5) 0.003(5) 0.003(5)
B2 0.015(5) 0.032(5) 0.033(5) -0.005(4) -0.004(4) -0.008(4)
B3 0.017(5) 0.042(6) 0.032(5) 0.012(5) 0.003(4) 0.012(4)
B4 0.015(5) 0.040(5) 0.018(4) 0.010(4) 0.003(4) 0.000(4)
B2A 0.015(5) 0.032(5) 0.033(5) -0.005(4) -0.004(4) -0.008(4)
B4A 0.015(5) 0.040(5) 0.018(4) 0.010(4) 0.003(4) 0.000(4)
C1 0.018(4) 0.031(5) 0.058(6) -0.009(4) 0.005(4) 0.006(4)
C2 0.011(4) 0.016(4) 0.047(5) -0.005(4) 0.005(4) 0.006(3)
C3 0.022(4) 0.012(3) 0.031(4) 0.004(3) 0.004(4) 0.004(3)
C4 0.037(5) 0.025(4) 0.041(6) 0.004(4) -0.004(4) -0.003(4)
C5 0.048(6) 0.046(6) 0.028(5) -0.009(4) 0.013(5) -0.012(5)
C6 0.028(5) 0.038(5) 0.046(6) 0.010(5) 0.011(4) -0.011(4)
C7 0.056(6) 0.026(4) 0.037(5) -0.005(4) 0.000(5) 0.001(4)
C8 0.053(6) 0.039(5) 0.050(6) 0.000(5) -0.010(5) 0.024(5)
C9 0.055(6) 0.022(4) 0.044(6) -0.004(4) 0.004(5) 0.006(4)
C10 0.031(5) 0.013(4) 0.031(5) 0.004(3) 0.008(4) -0.006(3)
C11 0.020(4) 0.024(4) 0.032(5) -0.001(4) 0.014(4) -0.001(3)
C12 0.013(4) 0.031(4) 0.031(4) -0.006(4) -0.002(3) 0.000(3)
C13 0.035(5) 0.028(5) 0.036(5) 0.003(4) 0.000(4) -0.001(4)
C14 0.040(5) 0.010(4) 0.052(6) 0.001(4) 0.011(4) 0.003(4)
C15 0.034(5) 0.048(6) 0.044(5) -0.017(5) 0.003(4) 0.011(4)
C16 0.037(5) 0.040(5) 0.033(5) -0.011(4) -0.008(4) 0.018(4)
C17 0.030(4) 0.011(4) 0.039(5) -0.004(3) 0.003(4) 0.002(3)
C18 0.033(5) 0.018(4) 0.026(4) -0.004(3) 0.004(4) 0.004(3)
C19 0.012(4) 0.035(4) 0.053(5) -0.022(4) -0.006(4) 0.009(4)
C20 0.020(4) 0.008(4) 0.045(5) -0.007(3) -0.007(4) 0.005(3)
C21 0.027(4) 0.019(4) 0.026(4) 0.003(3) 0.001(4) 0.004(3)
C22 0.023(4) 0.026(4) 0.035(5) -0.003(4) -0.007(4) -0.002(4)
C23 0.029(5) 0.026(4) 0.019(4) 0.002(3) 0.000(4) 0.004(4)
C24 0.028(5) 0.020(4) 0.039(5) 0.003(4) 0.002(4) 0.003(4)
C25 0.039(5) 0.028(5) 0.033(5) 0.004(4) -0.004(4) -0.004(4)
C26 0.039(5) 0.040(5) 0.044(5) 0.000(4) -0.013(5) 0.017(5)
C27 0.031(5) 0.027(5) 0.049(6) -0.002(4) 0.014(4) 0.007(4)
C28 0.019(4) 0.018(4) 0.030(4) -0.002(3) 0.010(3) 0.000(3)
C29 0.029(5) 0.024(4) 0.036(5) 0.004(4) 0.005(4) -0.008(4)
C30 0.014(4) 0.030(4) 0.040(5) -0.012(4) 0.000(4) 0.007(3)
C31 0.043(5) 0.025(4) 0.039(5) 0.006(4) -0.005(4) 0.001(4)
C32 0.028(5) 0.031(5) 0.067(7) -0.005(5) -0.001(5) 0.004(4)
C33 0.078(8) 0.033(6) 0.075(8) -0.013(6) 0.010(7) 0.034(5)
C34 0.049(7) 0.049(6) 0.075(8) 0.000(6) 0.032(6) 0.012(5)
C35 0.057(6) 0.026(5) 0.044(6) 0.003(4) 0.021(5) 0.010(4)
C36 0.040(5) 0.025(4) 0.034(5) 0.003(4) 0.016(4) 0.008(4)
C37 0.028(4) 0.021(4) 0.032(5) 0.010(3) -0.009(4) -0.006(3)
C38 0.025(5) 0.027(4) 0.023(4) 0.003(4) -0.002(4) -0.005(4)
C39 0.036(5) 0.025(4) 0.020(4) 0.002(3) 0.003(4) 0.000(4)
C40 0.027(5) 0.026(4) 0.030(5) -0.001(4) -0.008(4) -0.003(4)
C41 0.030(5) 0.041(5) 0.024(5) -0.002(4) 0.005(4) -0.009(4)
C42 0.035(5) 0.020(4) 0.033(5) 0.005(4) 0.000(4) -0.006(4)
C43 0.058(6) 0.025(4) 0.048(6) 0.001(4) -0.026(5) -0.005(4)
C44 0.066(7) 0.044(6) 0.068(7) -0.006(5) -0.030(6) 0.026(6)
C45 0.044(6) 0.047(6) 0.062(7) -0.019(5) -0.002(5) 0.035(5)
C46 0.035(5) 0.016(4) 0.043(5) 0.002(4) 0.017(4) -0.012(4)
C47 0.014(4) 0.028(4) 0.038(5) 0.004(4) 0.001(4) -0.001(3)
C48 0.016(4) 0.021(4) 0.030(4) 0.000(3) 0.006(3) 0.000(3)
C49 0.026(4) 0.029(4) 0.038(5) 0.000(4) 0.000(4) -0.002(4)
C50 0.040(5) 0.025(4) 0.033(5) 0.007(4) -0.001(4) 0.001(4)
C51 0.030(5) 0.035(5) 0.051(6) 0.001(5) 0.004(4) 0.012(4)
C52 0.040(5) 0.032(5) 0.034(5) 0.001(4) 0.000(4) 0.007(4)
C53 0.020(4) 0.026(4) 0.040(5) -0.009(4) 0.000(4) 0.004(4)
C54 0.030(5) 0.027(5) 0.035(5) -0.001(4) 0.017(4) 0.005(4)
C55 0.019(4) 0.019(4) 0.067(6) -0.003(4) -0.003(4) -0.008(4)
C56 0.018(4) 0.025(4) 0.034(5) -0.003(4) -0.006(4) 0.000(4)
C57 0.019(4) 0.013(4) 0.033(4) -0.003(3) 0.006(3) 0.000(3)
C58 0.023(5) 0.032(5) 0.043(5) 0.009(4) 0.000(4) -0.004(4)
C59 0.035(5) 0.035(5) 0.049(6) 0.011(4) -0.006(5) -0.010(4)
C60 0.029(5) 0.033(5) 0.038(5) 0.004(4) 0.007(4) -0.011(4)
C61 0.031(5) 0.029(4) 0.033(4) 0.000(4) -0.002(4) -0.004(4)
C62 0.042(5) 0.025(4) 0.029(5) -0.002(4) -0.002(4) 0.012(4)
C63 0.026(5) 0.020(4) 0.038(5) 0.002(4) 0.002(4) 0.013(4)
C64 0.036(5) 0.014(4) 0.020(4) 0.004(3) -0.001(4) -0.005(3)
C65 0.024(4) 0.020(4) 0.023(4) 0.007(3) -0.004(3) -0.006(3)
C66 0.025(4) 0.017(4) 0.034(5) -0.002(4) 0.005(4) 0.001(3)
C67 0.039(5) 0.027(5) 0.094(8) 0.004(5) 0.030(6) 0.004(4)
C68 0.060(7) 0.028(5) 0.093(9) 0.003(6) 0.017(7) 0.008(5)
C69 0.037(5) 0.033(5) 0.039(5) 0.004(4) -0.010(4) 0.027(5)
C70 0.035(6) 0.044(6) 0.091(9) -0.008(6) 0.034(6) -0.002(5)
C71 0.035(5) 0.020(5) 0.088(8) -0.007(5) 0.022(5) 0.004(4)
C72 0.050(6) 0.024(5) 0.040(5) 0.003(4) 0.009(4) 0.013(4)
C73 0.071(10) 0.110(12) 0.092(10) 0.023(9) 0.009(8) -0.034(9)
C74 0.128(15) 0.077(11) 0.078(10) 0.028(9) -0.039(10) -0.049(10)
C75 0.092(10) 0.043(6) 0.121(11) -0.010(7) 0.057(9) 0.007(7)
C76 0.040(6) 0.036(6) 0.077(9) -0.018(6) -0.002(5) 0.011(5)
C77 0.050(7) 0.050(6) 0.078(8) 0.015(6) 0.011(6) 0.027(5)
C78 0.042(6) 0.042(6) 0.049(6) 0.013(5) 0.006(5) 0.011(5)
C79 0.038(6) 0.050(6) 0.065(7) 0.013(5) 0.012(5) 0.022(5)
C80 0.038(6) 0.041(6) 0.054(6) 0.002(5) 0.008(5) 0.002(5)
F1 0.032(3) 0.043(3) 0.038(3) -0.007(2) 0.002(2) 0.007(2)
F2 0.047(3) 0.038(3) 0.037(3) 0.007(2) 0.002(2) -0.014(3)
F3 0.042(3) 0.065(4) 0.037(3) -0.003(3) -0.002(2) 0.026(3)
F4 0.037(3) 0.047(3) 0.044(3) -0.012(3) -0.002(2) -0.014(3)
F5 0.052(3) 0.061(3) 0.049(3) 0.007(2) -0.009(2) 0.013(2)
F6 0.052(3) 0.061(3) 0.049(3) 0.007(2) -0.009(2) 0.013(2)
F7 0.052(3) 0.061(3) 0.049(3) 0.007(2) -0.009(2) 0.013(2)
F8 0.052(3) 0.061(3) 0.049(3) 0.007(2) -0.009(2) 0.013(2)
F9 0.063(4) 0.066(4) 0.040(3) 0.009(3) 0.009(3) 0.035(3)
F10 0.036(3) 0.051(3) 0.037(3) 0.007(2) 0.003(2) 0.020(3)
F11 0.041(3) 0.081(4) 0.058(4) 0.015(3) -0.003(3) -0.027(3)
F12 0.028(3) 0.038(3) 0.038(3) 0.011(2) 0.007(2) 0.002(2)
F13 0.050(3) 0.068(3) 0.050(3) 0.009(2) -0.003(2) -0.003(2)
F14 0.050(3) 0.068(3) 0.050(3) 0.009(2) -0.003(2) -0.003(2)
F15 0.050(3) 0.068(3) 0.050(3) 0.009(2) -0.003(2) -0.003(2)
F16 0.050(3) 0.068(3) 0.050(3) 0.009(2) -0.003(2) -0.003(2)
F5A 0.052(3) 0.061(3) 0.049(3) 0.007(2) -0.009(2) 0.013(2)
F6A 0.052(3) 0.061(3) 0.049(3) 0.007(2) -0.009(2) 0.013(2)
F7A 0.052(3) 0.061(3) 0.049(3) 0.007(2) -0.009(2) 0.013(2)
F8A 0.052(3) 0.061(3) 0.049(3) 0.007(2) -0.009(2) 0.013(2)
F13A 0.050(3) 0.068(3) 0.050(3) 0.009(2) -0.003(2) -0.003(2)
F14A 0.050(3) 0.068(3) 0.050(3) 0.009(2) -0.003(2) -0.003(2)
F15A 0.050(3) 0.068(3) 0.050(3) 0.009(2) -0.003(2) -0.003(2)
F16A 0.050(3) 0.068(3) 0.050(3) 0.009(2) -0.003(2) -0.003(2)
N1 0.018(3) 0.028(4) 0.028(4) 0.001(3) -0.001(3) 0.003(3)
N2 0.042(4) 0.019(3) 0.026(4) 0.000(3) 0.003(3) 0.000(3)
N3 0.021(4) 0.021(3) 0.025(4) -0.005(3) -0.002(3) 0.000(3)
N4 0.025(4) 0.028(4) 0.032(4) 0.004(3) 0.006(3) -0.009(3)
N5 0.025(4) 0.018(3) 0.029(4) -0.006(3) 0.001(3) -0.004(3)
N6 0.020(4) 0.031(4) 0.032(4) 0.003(3) 0.004(3) 0.007(3)
N7 0.020(4) 0.020(3) 0.029(4) 0.004(3) 0.004(3) -0.003(3)
N8 0.010(3) 0.022(3) 0.032(4) 0.006(3) 0.003(3) -0.001(3)
N9 0.219(19) 0.091(10) 0.082(9) -0.019(8) -0.071(11) 0.022(12)
N10 0.070(7) 0.065(6) 0.054(6) 0.002(5) 0.000(5) 0.026(5)
N11 0.055(6) 0.048(5) 0.063(6) 0.003(4) 0.012(5) 0.013(5)
N12 0.063(6) 0.049(5) 0.069(6) 0.014(5) 0.014(5) 0.022(5)
O1 0.018(3) 0.021(3) 0.050(4) -0.003(3) -0.002(3) -0.004(2)
O2 0.015(3) 0.020(3) 0.037(3) -0.006(3) -0.002(2) -0.005(2)
O3 0.037(3) 0.015(3) 0.030(3) -0.002(2) 0.004(3) 0.006(3)
O4 0.027(3) 0.021(3) 0.033(3) 0.003(2) -0.001(3) -0.005(2)
O5 0.037(3) 0.019(3) 0.028(3) 0.007(2) 0.007(3) 0.004(2)
O6 0.013(3) 0.017(3) 0.038(3) -0.003(2) 0.001(2) -0.001(2)
O7 0.031(3) 0.012(3) 0.032(3) 0.003(2) 0.007(3) 0.005(2)
O8 0.020(3) 0.020(3) 0.037(3) 0.002(2) 0.008(2) 0.003(2)
P1 0.0197(10) 0.0179(9) 0.0239(10) -0.0008(8) -0.0023(9) -0.0024(9)
P2 0.0229(11) 0.0184(10) 0.0271(11) 0.0011(8) 0.0033(9) -0.0014(9)
P3 0.0158(10) 0.0188(9) 0.0285(11) 0.0010(9) 0.0051(9) 0.0002(8)
P4 0.0191(11) 0.0155(10) 0.0346(12) 0.0001(9) 0.0030(9) -0.0011(8)

loop_
_atom_type_symbol
_atom_type_description
_atom_type_scat_dispersion_real
_atom_type_scat_dispersion_imag
_atom_type_scat_source
C C 0.0033 0.0016 'International Tables Vol C Tables 4.2.6.8 and 6.1.1.4'
H H 0.0000 0.0000 'International Tables Vol C Tables 4.2.6.8 and 6.1.1.4'
B B 0.0013 0.0007 'International Tables Vol C Tables 4.2.6.8 and 6.1.1.4'
N N 0.0061 0.0033 'International Tables Vol C Tables 4.2.6.8 and 6.1.1.4'
O O 0.0106 0.0060 'International Tables Vol C Tables 4.2.6.8 and 6.1.1.4'
F F 0.0171 0.0103 'International Tables Vol C Tables 4.2.6.8 and 6.1.1.4'
P P 0.1023 0.0942 'International Tables Vol C Tables 4.2.6.8 and 6.1.1.4'
Ag Ag -0.8971 1.1015 'International Tables Vol C Tables 4.2.6.8 and 6.1.1.4'

loop_
_geom_angle_atom_site_label_1
_geom_angle_atom_site_label_2
_geom_angle_atom_site_label_3
_geom_angle
_geom_angle_site_symmetry_1
_geom_angle_site_symmetry_3
_geom_angle_publ_flag
N1 Ag1 N2 93.2(2) . . ?
N1 Ag1 P1 132.38(16) . . ?
N2 Ag1 P1 133.06(17) . . ?
N3 Ag2 N4 99.4(2) . . ?
N3 Ag2 P2 134.37(16) . . ?
N4 Ag2 P2 125.62(16) . . ?
N5 Ag3 N6 107.3(2) . . ?
N5 Ag3 P3 127.88(16) . . ?
N6 Ag3 P3 124.15(17) . . ?
N7 Ag4 N8 98.3(2) . . ?
N7 Ag4 P4 136.44(16) . . ?
N8 Ag4 P4 124.43(15) . . ?
F2 B1 F4 109.0(8) . . ?
F2 B1 F1 110.4(8) . . ?
F4 B1 F1 109.0(7) . . ?
F2 B1 F3 109.5(8) . . ?
F4 B1 F3 110.5(8) . . ?
F1 B1 F3 108.5(7) . . ?
F8 B2 F6 115.4(12) . . ?
F8 B2 F5 110.8(10) . . ?
F6 B2 F5 118.2(10) . . ?
F8 B2 F7 106.8(11) . . ?
F6 B2 F7 102.8(9) . . ?
F5 B2 F7 100.6(9) . . ?
F9 B3 F12 110.3(8) . . ?
F9 B3 F10 109.5(7) . . ?
F12 B3 F10 109.6(7) . . ?
F9 B3 F11 110.2(7) . . ?
F12 B3 F11 107.9(7) . . ?
F10 B3 F11 109.3(8) . . ?
F15 B4 F14 108.2(9) . . ?
F15 B4 F16 102.9(10) . . ?
F14 B4 F16 120.8(11) . . ?
F15 B4 F13 105.4(10) . . ?
F14 B4 F13 105.6(10) . . ?
F16 B4 F13 112.9(10) . . ?
O1 C1 C2 106.6(6) . . ?
O1 C1 H1A 110.4 . . ?
C2 C1 H1A 110.4 . . ?
O1 C1 H1B 110.4 . . ?
C2 C1 H1B 110.4 . . ?
H1A C1 H1B 108.6 . . ?
C6 C2 C3 117.9(8) . . ?
C6 C2 C1 122.5(7) . . ?
C3 C2 C1 119.5(8) . . ?
N1 C3 C2 122.3(8) . . ?
N1 C3 H3 118.9 . . ?
C2 C3 H3 118.9 . . ?
N1 C4 C5 122.0(8) . . ?
N1 C4 H4 119.0 . . ?
C5 C4 H4 119.0 . . ?
C6 C5 C4 119.1(8) . . ?
C6 C5 H5 120.5 . . ?
C4 C5 H5 120.5 . . ?
C5 C6 C2 120.3(8) . . ?
C5 C6 H6 119.9 . . ?
C2 C6 H6 119.9 . . ?
N2 C7 C8 123.2(9) . . ?
N2 C7 H7 118.4 . . ?
C8 C7 H7 118.4 . . ?
C9 C8 C7 118.4(9) . . ?
C9 C8 H8 120.8 . . ?
C7 C8 H8 120.8 . . ?
C8 C9 C10 119.8(8) . . ?
C8 C9 H9 120.1 . . ?
C10 C9 H9 120.1 . . ?
C11 C10 C9 116.3(7) . . ?
C11 C10 C36 121.0(8) . 3_655 ?
C9 C10 C36 122.2(7) . 3_655 ?
N2 C11 C10 124.5(8) . . ?
N2 C11 H11 117.7 . . ?
C10 C11 H11 117.7 . . ?
C13 C12 C17 119.0(7) . . ?
C13 C12 P1 122.8(6) . . ?
C17 C12 P1 118.2(6) . . ?
C14 C13 C12 122.3(8) . . ?
C14 C13 H13 118.8 . . ?
C12 C13 H13 118.8 . . ?
C13 C14 C15 118.1(8) . . ?
C13 C14 H14 120.9 . . ?
C15 C14 H14 120.9 . . ?
C16 C15 C14 118.8(8) . . ?
C16 C15 H15 120.6 . . ?
C14 C15 H15 120.6 . . ?
C15 C16 C17 123.0(9) . . ?
C15 C16 H16 118.5 . . ?
C17 C16 H16 118.5 . . ?
C16 C17 C12 118.5(8) . . ?
C16 C17 H17 120.8 . . ?
C12 C17 H17 120.8 . . ?
O3 C18 C64 106.8(6) . 3 ?
O3 C18 H18A 110.4 . . ?
C64 C18 H18A 110.4 3 . ?
O3 C18 H18B 110.4 . . ?
C64 C18 H18B 110.4 3 . ?
H18A C18 H18B 108.6 . . ?
O2 C19 C20 107.5(6) . . ?
O2 C19 H19A 110.2 . . ?
C20 C19 H19A 110.2 . . ?
O2 C19 H19B 110.2 . . ?
C20 C19 H19B 110.2 . . ?
H19A C19 H19B 108.5 . . ?
C24 C20 C21 118.4(7) . . ?
C24 C20 C19 122.1(7) . . ?
C21 C20 C19 119.4(7) . . ?
N3 C21 C20 123.4(7) . . ?
N3 C21 H21 118.3 . . ?
C20 C21 H21 118.3 . . ?
N3 C22 C23 122.0(7) . . ?
N3 C22 H22 119.0 . . ?
C23 C22 H22 119.0 . . ?
C22 C23 C24 119.3(7) . . ?
C22 C23 H23 120.4 . . ?
C24 C23 H23 120.4 . . ?
C20 C24 C23 119.2(7) . . ?
C20 C24 H24 120.4 . . ?
C23 C24 H24 120.4 . . ?
N4 C25 C26 124.6(8) . . ?
N4 C25 H25 117.7 . . ?
C26 C25 H25 117.7 . . ?
C25 C26 C27 118.6(8) . . ?
C25 C26 H26 120.7 . . ?
C27 C26 H26 120.7 . . ?
C26 C27 C28 118.5(8) . . ?
C26 C27 H27 120.8 . . ?
C28 C27 H27 120.8 . . ?
C29 C28 C27 118.0(8) . . ?
C29 C28 C54 120.3(7) . 3 ?
C27 C28 C54 121.7(7) . 3 ?
N4 C29 C28 122.6(8) . . ?
N4 C29 H29 118.7 . . ?
C28 C29 H29 118.7 . . ?
C35 C30 C31 119.4(7) . . ?
C35 C30 P2 118.3(7) . . ?
C31 C30 P2 122.3(6) . . ?
C32 C31 C30 120.0(8) . . ?
C32 C31 H31 120.0 . . ?
C30 C31 H31 120.0 . . ?
C33 C32 C31 120.8(9) . . ?
C33 C32 H32 119.6 . . ?
C31 C32 H32 119.6 . . ?
C32 C33 C34 120.2(9) . . ?
C32 C33 H33 119.9 . . ?
C34 C33 H33 119.9 . . ?
C33 C34 C35 119.3(9) . . ?
C33 C34 H34 120.3 . . ?
C35 C34 H34 120.3 . . ?
C30 C35 C34 120.0(9) . . ?
C30 C35 H35 120.0 . . ?
C34 C35 H35 120.0 . . ?
O5 C36 C10 107.7(6) . 3_645 ?
O5 C36 H36A 110.2 . . ?
C10 C36 H36A 110.2 3_645 . ?
O5 C36 H36B 110.2 . . ?
C10 C36 H36B 110.2 3_645 . ?
H36A C36 H36B 108.5 . . ?
O4 C37 C38 106.1(6) . . ?
O4 C37 H37A 110.5 . . ?
C38 C37 H37A 110.5 . . ?
O4 C37 H37B 110.5 . . ?
C38 C37 H37B 110.5 . . ?
H37A C37 H37B 108.7 . . ?
C39 C38 C42 118.3(7) . . ?
C39 C38 C37 120.8(7) . . ?
C42 C38 C37 120.8(7) . . ?
N5 C39 C38 125.0(7) . . ?
N5 C39 H39 117.5 . . ?
C38 C39 H39 117.5 . . ?
N5 C40 C41 124.2(8) . . ?
N5 C40 H40 117.9 . . ?
C41 C40 H40 117.9 . . ?
C42 C41 C40 118.4(8) . . ?
C42 C41 H41 120.8 . . ?
C40 C41 H41 120.8 . . ?
C41 C42 C38 118.6(8) . . ?
C41 C42 H42 120.7 . . ?
C38 C42 H42 120.7 . . ?
N6 C43 C44 122.7(9) . . ?
N6 C43 H43 118.7 . . ?
C44 C43 H43 118.7 . . ?
C43 C44 C45 120.3(9) . . ?
C43 C44 H44 119.9 . . ?
C45 C44 H44 119.9 . . ?
C44 C45 C46 118.7(8) . . ?
C44 C45 H45 120.7 . . ?
C46 C45 H45 120.7 . . ?
C47 C46 C45 117.7(8) . . ?
C47 C46 C72 120.8(8) . 3_455 ?
C45 C46 C72 121.5(8) . 3_455 ?
N6 C47 C46 124.2(8) . . ?
N6 C47 H47 117.9 . . ?
C46 C47 H47 117.9 . . ?
C49 C48 C53 118.4(7) . . ?
C49 C48 P3 125.1(6) . . ?
C53 C48 P3 116.4(6) . . ?
C50 C49 C48 121.1(8) . . ?
C50 C49 H49 119.4 . . ?
C48 C49 H49 119.4 . . ?
C49 C50 C51 120.4(8) . . ?
C49 C50 H50 119.8 . . ?
C51 C50 H50 119.8 . . ?
C52 C51 C50 118.7(8) . . ?
C52 C51 H51 120.7 . . ?
C50 C51 H51 120.7 . . ?
C53 C52 C51 121.4(8) . . ?
C53 C52 H52 119.3 . . ?
C51 C52 H52 119.3 . . ?
C52 C53 C48 119.8(8) . . ?
C52 C53 H53 120.1 . . ?
C48 C53 H53 120.1 . . ?
O7 C54 C28 109.5(6) . 3_545 ?
O7 C54 H54A 109.8 . . ?
C28 C54 H54A 109.8 3_545 . ?
O7 C54 H54B 109.8 . . ?
C28 C54 H54B 109.8 3_545 . ?
H54A C54 H54B 108.2 . . ?
O6 C55 C56 106.6(6) . . ?
O6 C55 H55A 110.4 . . ?
C56 C55 H55A 110.4 . . ?
O6 C55 H55B 110.4 . . ?
C56 C55 H55B 110.4 . . ?
H55A C55 H55B 108.6 . . ?
C60 C56 C57 119.0(7) . . ?
C60 C56 C55 122.0(7) . . ?
C57 C56 C55 118.9(7) . . ?
N7 C57 C56 122.9(7) . . ?
N7 C57 H57 118.6 . . ?
C56 C57 H57 118.6 . . ?
N7 C58 C59 121.9(8) . . ?
N7 C58 H58 119.1 . . ?
C59 C58 H58 119.1 . . ?
C60 C59 C58 118.9(8) . . ?
C60 C59 H59 120.5 . . ?
C58 C59 H59 120.5 . . ?
C56 C60 C59 118.8(8) . . ?
C56 C60 H60 120.6 . . ?
C59 C60 H60 120.6 . . ?
N8 C61 C62 121.8(8) . . ?
N8 C61 H61 119.1 . . ?
C62 C61 H61 119.1 . . ?
C61 C62 C63 119.8(8) . . ?
C61 C62 H62 120.1 . . ?
C63 C62 H62 120.1 . . ?
C62 C63 C64 120.1(7) . . ?
C62 C63 H63 120.0 . . ?
C64 C63 H63 120.0 . . ?
C63 C64 C65 116.9(7) . . ?
C63 C64 C18 124.0(7) . 3_545 ?
C65 C64 C18 119.0(7) . 3_545 ?
N8 C65 C64 123.8(7) . . ?
N8 C65 H65 118.1 . . ?
C64 C65 H65 118.1 . . ?
C71 C66 C67 117.5(7) . . ?
C71 C66 P4 120.6(6) . . ?
C67 C66 P4 121.8(6) . . ?
C66 C67 C68 120.9(9) . . ?
C66 C67 H67 119.6 . . ?
C68 C67 H67 119.6 . . ?
C69 C68 C67 118.0(9) . . ?
C69 C68 H68 121.0 . . ?
C67 C68 H68 121.0 . . ?
C70 C69 C68 122.5(9) . . ?
C70 C69 H69 118.8 . . ?
C68 C69 H69 118.8 . . ?
C69 C70 C71 119.2(9) . . ?
C69 C70 H70 120.4 . . ?
C71 C70 H70 120.4 . . ?
C70 C71 C66 121.7(8) . . ?
C70 C71 H71 119.1 . . ?
C66 C71 H71 119.1 . . ?
O8 C72 C46 108.6(6) . 3_445 ?
O8 C72 H72A 110.0 . . ?
C46 C72 H72A 110.0 3_445 . ?
O8 C72 H72B 110.0 . . ?
C46 C72 H72B 110.0 3_445 . ?
H72A C72 H72B 108.3 . . ?
C74 C73 H73A 109.5 . . ?
C74 C73 H73B 109.5 . . ?
H73A C73 H73B 109.5 . . ?
C74 C73 H73C 109.5 . . ?
H73A C73 H73C 109.5 . . ?
H73B C73 H73C 109.5 . . ?
N9 C74 C73 177.6(18) . . ?
C76 C75 H75A 109.5 . . ?
C76 C75 H75B 109.5 . . ?
H75A C75 H75B 109.5 . . ?
C76 C75 H75C 109.5 . . ?
H75A C75 H75C 109.5 . . ?
H75B C75 H75C 109.5 . . ?
N10 C76 C75 174.3(13) . . ?
C78 C77 H77A 109.5 . . ?
C78 C77 H77B 109.5 . . ?
H77A C77 H77B 109.5 . . ?
C78 C77 H77C 109.5 . . ?
H77A C77 H77C 109.5 . . ?
H77B C77 H77C 109.5 . . ?
N11 C78 C77 177.0(11) . . ?
C80 C79 H79A 109.5 . . ?
C80 C79 H79B 109.5 . . ?
H79A C79 H79B 109.5 . . ?
C80 C79 H79C 109.5 . . ?
H79A C79 H79C 109.5 . . ?
H79B C79 H79C 109.5 . . ?
N12 C80 C79 176.1(11) . . ?
C4 N1 C3 118.3(7) . . ?
C4 N1 Ag1 123.4(5) . . ?
C3 N1 Ag1 118.2(5) . . ?
C7 N2 C11 117.7(7) . . ?
C7 N2 Ag1 122.5(6) . . ?
C11 N2 Ag1 119.1(5) . . ?
C21 N3 C22 117.6(7) . . ?
C21 N3 Ag2 119.7(5) . . ?
C22 N3 Ag2 122.3(5) . . ?
C25 N4 C29 117.7(7) . . ?
C25 N4 Ag2 121.7(6) . . ?
C29 N4 Ag2 120.4(5) . . ?
C40 N5 C39 115.4(7) . . ?
C40 N5 Ag3 126.2(5) . . ?
C39 N5 Ag3 118.2(5) . . ?
C43 N6 C47 116.5(7) . . ?
C43 N6 Ag3 122.2(6) . . ?
C47 N6 Ag3 120.8(5) . . ?
C58 N7 C57 118.3(7) . . ?
C58 N7 Ag4 121.1(5) . . ?
C57 N7 Ag4 120.5(5) . . ?
C65 N8 C61 117.3(7) . . ?
C65 N8 Ag4 117.4(5) . . ?
C61 N8 Ag4 123.5(5) . . ?
C1 O1 P4 119.2(4) . 1_765 ?
C19 O2 P1 116.9(4) . . ?
C18 O3 P1 121.1(4) . . ?
C37 O4 P2 122.1(4) . . ?
C36 O5 P2 120.6(5) . . ?
C55 O6 P3 121.4(4) . . ?
C54 O7 P3 116.5(4) . . ?
C72 O8 P4 118.5(5) . . ?
O3 P1 O2 105.0(3) . . ?
O3 P1 C12 99.7(3) . . ?
O2 P1 C12 98.8(3) . . ?
O3 P1 Ag1 115.19(19) . . ?
O2 P1 Ag1 117.0(2) . . ?
C12 P1 Ag1 118.3(3) . . ?
O4 P2 O5 105.9(3) . . ?
O4 P2 C30 107.2(3) . . ?
O5 P2 C30 98.0(3) . . ?
O4 P2 Ag2 108.6(2) . . ?
O5 P2 Ag2 115.2(2) . . ?
C30 P2 Ag2 120.6(3) . . ?
O6 P3 O7 106.4(3) . . ?
O6 P3 C48 105.5(3) . . ?
O7 P3 C48 98.8(3) . . ?
O6 P3 Ag3 107.92(19) . . ?
O7 P3 Ag3 118.2(2) . . ?
C48 P3 Ag3 118.8(2) . . ?
O8 P4 O1 106.1(3) . 1_345 ?
O8 P4 C66 100.3(3) . . ?
O1 P4 C66 97.2(3) 1_345 . ?
O8 P4 Ag4 116.5(2) . . ?
O1 P4 Ag4 116.3(2) 1_345 . ?
C66 P4 Ag4 117.6(3) . . ?

loop_
_geom_bond_atom_site_label_1
_geom_bond_atom_site_label_2
_geom_bond_distance
_geom_bond_site_symmetry_2
_geom_bond_publ_flag
Ag1 N1 2.288(6) . ?
Ag1 N2 2.296(6) . ?
Ag1 P1 2.3360(19) . ?
Ag2 N3 2.273(6) . ?
Ag2 N4 2.318(7) . ?
Ag2 P2 2.348(2) . ?
Ag3 N5 2.265(6) . ?
Ag3 N6 2.285(6) . ?
Ag3 P3 2.3623(19) . ?
Ag4 N7 2.270(6) . ?
Ag4 N8 2.296(6) . ?
Ag4 P4 2.352(2) . ?
B1 F2 1.370(11) . ?
B1 F4 1.395(12) . ?
B1 F1 1.400(11) . ?
B1 F3 1.411(11) . ?
B2 F8 1.38(2) . ?
B2 F6 1.399(15) . ?
B2 F5 1.417(15) . ?
B2 F7 1.429(13) . ?
B3 F9 1.366(11) . ?
B3 F12 1.390(11) . ?
B3 F10 1.399(10) . ?
B3 F11 1.410(12) . ?
B4 F15 1.364(15) . ?
B4 F14 1.382(15) . ?
B4 F16 1.396(18) . ?
B4 F13 1.445(16) . ?
C1 O1 1.457(9) . ?
C1 C2 1.522(11) . ?
C1 H1A 0.9900 . ?
C1 H1B 0.9900 . ?
C2 C6 1.379(12) . ?
C2 C3 1.385(10) . ?
C3 N1 1.341(9) . ?
C3 H3 0.9500 . ?
C4 N1 1.339(11) . ?
C4 C5 1.383(12) . ?
C4 H4 0.9500 . ?
C5 C6 1.348(12) . ?
C5 H5 0.9500 . ?
C6 H6 0.9500 . ?
C7 N2 1.305(11) . ?
C7 C8 1.418(12) . ?
C7 H7 0.9500 . ?
C8 C9 1.359(13) . ?
C8 H8 0.9500 . ?
C9 C10 1.407(12) . ?
C9 H9 0.9500 . ?
C10 C11 1.396(11) . ?
C10 C36 1.478(11) 3_655 ?
C11 N2 1.332(10) . ?
C11 H11 0.9500 . ?
C12 C13 1.396(11) . ?
C12 C17 1.399(11) . ?
C12 P1 1.812(8) . ?
C13 C14 1.345(11) . ?
C13 H13 0.9500 . ?
C14 C15 1.451(12) . ?
C14 H14 0.9500 . ?
C15 C16 1.339(12) . ?
C15 H15 0.9500 . ?
C16 C17 1.381(11) . ?
C16 H16 0.9500 . ?
C17 H17 0.9500 . ?
C18 O3 1.468(8) . ?
C18 C64 1.495(10) 3 ?
C18 H18A 0.9900 . ?
C18 H18B 0.9900 . ?
C19 O2 1.456(8) . ?
C19 C20 1.499(10) . ?
C19 H19A 0.9900 . ?
C19 H19B 0.9900 . ?
C20 C24 1.373(11) . ?
C20 C21 1.394(11) . ?
C21 N3 1.344(10) . ?
C21 H21 0.9500 . ?
C22 N3 1.361(10) . ?
C22 C23 1.386(11) . ?
C22 H22 0.9500 . ?
C23 C24 1.394(11) . ?
C23 H23 0.9500 . ?
C24 H24 0.9500 . ?
C25 N4 1.304(10) . ?
C25 C26 1.371(12) . ?
C25 H25 0.9500 . ?
C26 C27 1.378(12) . ?
C26 H26 0.9500 . ?
C27 C28 1.413(12) . ?
C27 H27 0.9500 . ?
C28 C29 1.377(11) . ?
C28 C54 1.505(11) 3 ?
C29 N4 1.359(10) . ?
C29 H29 0.9500 . ?
C30 C35 1.364(12) . ?
C30 C31 1.410(11) . ?
C30 P2 1.814(7) . ?
C31 C32 1.369(12) . ?
C31 H31 0.9500 . ?
C32 C33 1.351(14) . ?
C32 H32 0.9500 . ?
C33 C34 1.397(14) . ?
C33 H33 0.9500 . ?
C34 C35 1.401(13) . ?
C34 H34 0.9500 . ?
C35 H35 0.9500 . ?
C36 O5 1.437(9) . ?
C36 C10 1.478(11) 3_645 ?
C36 H36A 0.9900 . ?
C36 H36B 0.9900 . ?
C37 O4 1.462(8) . ?
C37 C38 1.521(10) . ?
C37 H37A 0.9900 . ?
C37 H37B 0.9900 . ?
C38 C39 1.361(11) . ?
C38 C42 1.395(11) . ?
C39 N5 1.352(10) . ?
C39 H39 0.9500 . ?
C40 N5 1.335(10) . ?
C40 C41 1.395(11) . ?
C40 H40 0.9500 . ?
C41 C42 1.377(12) . ?
C41 H41 0.9500 . ?
C42 H42 0.9500 . ?
C43 N6 1.343(11) . ?
C43 C44 1.357(13) . ?
C43 H43 0.9500 . ?
C44 C45 1.367(14) . ?
C44 H44 0.9500 . ?
C45 C46 1.389(13) . ?
C45 H45 0.9500 . ?
C46 C47 1.365(11) . ?
C46 C72 1.516(12) 3_455 ?
C47 N6 1.352(10) . ?
C47 H47 0.9500 . ?
C48 C49 1.393(11) . ?
C48 C53 1.404(11) . ?
C48 P3 1.807(7) . ?
C49 C50 1.377(11) . ?
C49 H49 0.9500 . ?
C50 C51 1.392(12) . ?
C50 H50 0.9500 . ?
C51 C52 1.386(12) . ?
C51 H51 0.9500 . ?
C52 C53 1.382(11) . ?
C52 H52 0.9500 . ?
C53 H53 0.9500 . ?
C54 O7 1.474(9) . ?
C54 C28 1.505(11) 3_545 ?
C54 H54A 0.9900 . ?
C54 H54B 0.9900 . ?
C55 O6 1.460(8) . ?
C55 C56 1.517(11) . ?
C55 H55A 0.9900 . ?
C55 H55B 0.9900 . ?
C56 C60 1.370(12) . ?
C56 C57 1.396(11) . ?
C57 N7 1.339(10) . ?
C57 H57 0.9500 . ?
C58 N7 1.339(10) . ?
C58 C59 1.407(12) . ?
C58 H58 0.9500 . ?
C59 C60 1.390(12) . ?
C59 H59 0.9500 . ?
C60 H60 0.9500 . ?
C61 N8 1.354(10) . ?
C61 C62 1.366(11) . ?
C61 H61 0.9500 . ?
C62 C63 1.372(11) . ?
C62 H62 0.9500 . ?
C63 C64 1.372(11) . ?
C63 H63 0.9500 . ?
C64 C65 1.395(11) . ?
C64 C18 1.495(10) 3_545 ?
C65 N8 1.342(10) . ?
C65 H65 0.9500 . ?
C66 C71 1.361(12) . ?
C66 C67 1.373(12) . ?
C66 P4 1.821(7) . ?
C67 C68 1.393(13) . ?
C67 H67 0.9500 . ?
C68 C69 1.335(13) . ?
C68 H68 0.9500 . ?
C69 C70 1.333(13) . ?
C69 H69 0.9500 . ?
C70 C71 1.360(12) . ?
C70 H70 0.9500 . ?
C71 H71 0.9500 . ?
C72 O8 1.470(9) . ?
C72 C46 1.516(12) 3_445 ?
C72 H72A 0.9900 . ?
C72 H72B 0.9900 . ?
C73 C74 1.47(2) . ?
C73 H73A 0.9800 . ?
C73 H73B 0.9800 . ?
C73 H73C 0.9800 . ?
C74 N9 1.19(2) . ?
C75 C76 1.453(16) . ?
C75 H75A 0.9800 . ?
C75 H75B 0.9800 . ?
C75 H75C 0.9800 . ?
C76 N10 1.114(13) . ?
C77 C78 1.489(13) . ?
C77 H77A 0.9800 . ?
C77 H77B 0.9800 . ?
C77 H77C 0.9800 . ?
C78 N11 1.116(11) . ?
C79 C80 1.452(13) . ?
C79 H79A 0.9800 . ?
C79 H79B 0.9800 . ?
C79 H79C 0.9800 . ?
C80 N12 1.146(12) . ?
O1 P4 1.610(5) 1_765 ?
O2 P1 1.627(5) . ?
O3 P1 1.602(5) . ?
O4 P2 1.595(6) . ?
O5 P2 1.616(5) . ?
O6 P3 1.603(5) . ?
O7 P3 1.610(6) . ?
O8 P4 1.608(6) . ?
P4 O1 1.610(5) 1_345 ?
